data_4310116
loop_
_publ_author_name
'En-Qing Gao'
'Ai-Ling Cheng'
'Yan-Xia Xu'
'Ming-Yuan He'
'Chun-Hua Yan'

_publ_contact_author_address
;
Department of Chemistry,
East China Normal University,
Shanghai 200062, China.
;
_publ_contact_author_email eqgao@chem.ecnu.edu.cn
_publ_contact_author_fax 86-21-62233424
_publ_contact_author_name 'Prof. Chun-Hua Yan'
_publ_contact_author_phone 86-21-62233404
_publ_section_title
;
From Low-Dimensional Manganese(II) Azido Motifs to Higher-Dimensional
Materials: Structure and Magnetic Properties
;
_journal_name_full 'Inorganic Chemistry'
_journal_page_first 8822
_journal_page_last 8835
_journal_paper_doi 10.1021/ic0512328
_journal_volume 44
_journal_year 2005
_chemical_formula_sum 'C14 H14 Mn N10'
_chemical_formula_weight 377.29
_chemical_name_systematic
; 
 ? 
;
_space_group_IT_number 14
_symmetry_cell_setting monoclinic
_symmetry_space_group_name_Hall '-P 2ybc'
_symmetry_space_group_name_H-M 'P 1 21/c 1'
_atom_sites_solution_hydrogens geom
_atom_sites_solution_primary direct
_atom_sites_solution_secondary difmap
_audit_creation_method SHELXL-97
_cell_angle_alpha 90.00
_cell_angle_beta 105.093(2)
_cell_angle_gamma 90.00
_cell_formula_units_Z 2
_cell_length_a 12.5610(7)
_cell_length_b 8.5159(4)
_cell_length_c 8.2206(4)
_cell_measurement_reflns_used 20161
_cell_measurement_temperature 293(2)
_cell_measurement_theta_max 27.485
_cell_measurement_theta_min 3.395
_cell_volume 849.01(7)
_computing_cell_refinement 'HKL Scalepack (Otwinowski & Minor, 1997)'
_computing_data_collection 'KappaCCD (Nonius B. V., 1998)'
_computing_data_reduction 'HKL Denzo (Otwinowski & Minor, 1997) & maXus (Mackay et al., 1998)'
_computing_molecular_graphics 'Bruker SHELXTL V5.1 (Sheldrick, 1998)'
_computing_publication_material 'SHELXL-97 (Sheldrick, 1997)'
_computing_structure_refinement 'SHELXL-97 (Sheldrick, 1997)'
_computing_structure_solution 'SHELXS-97 (Sheldrick, 1997)'
_diffrn_ambient_temperature 293(2)
_diffrn_detector_area_resol_mean 0.76
_diffrn_measured_fraction_theta_full 0.976
_diffrn_measured_fraction_theta_max 0.976
_diffrn_measurement_device_type 'NONIUS KappaCCD Diffractometer'
_diffrn_measurement_method CCD
_diffrn_radiation_monochromator graphite
_diffrn_radiation_source 'fine-focus sealed tube'
_diffrn_radiation_type MoK\a
_diffrn_radiation_wavelength 0.71073
_diffrn_reflns_av_R_equivalents 0.0719
_diffrn_reflns_av_sigmaI/netI 0.0497
_diffrn_reflns_limit_h_max 16
_diffrn_reflns_limit_h_min -16
_diffrn_reflns_limit_k_max 10
_diffrn_reflns_limit_k_min -10
_diffrn_reflns_limit_l_max 10
_diffrn_reflns_limit_l_min -10
_diffrn_reflns_number 13835
_diffrn_reflns_theta_full 27.43
_diffrn_reflns_theta_max 27.43
_diffrn_reflns_theta_min 3.51
_diffrn_standards_decay_% 0
_exptl_absorpt_coefficient_mu 0.798
_exptl_absorpt_correction_T_max 0.890
_exptl_absorpt_correction_T_min 0.822
_exptl_absorpt_correction_type empirical
_exptl_absorpt_process_details '(Blessing, 1995, 1997)'
_exptl_crystal_colour yellow
_exptl_crystal_density_diffrn 1.476
_exptl_crystal_density_method 'not measured'
_exptl_crystal_description Prism
_exptl_crystal_F_000 386
_exptl_crystal_size_max 0.40
_exptl_crystal_size_mid 0.20
_exptl_crystal_size_min 0.15
_refine_diff_density_max 0.972
_refine_diff_density_min -0.298
_refine_diff_density_rms 0.061
_refine_ls_extinction_coef 0.082(8)
_refine_ls_extinction_expression Fc^*^=kFc[1+0.001xFc^2^\l^3^/sin(2\q)]^-1/4^
_refine_ls_extinction_method SHELXL
_refine_ls_goodness_of_fit_ref 1.040
_refine_ls_hydrogen_treatment constr
_refine_ls_matrix_type full
_refine_ls_number_parameters 117
_refine_ls_number_reflns 1890
_refine_ls_number_restraints 0
_refine_ls_restrained_S_all 1.040
_refine_ls_R_factor_all 0.0727
_refine_ls_R_factor_gt 0.0452
_refine_ls_shift/su_max 0.000
_refine_ls_shift/su_mean 0.000
_refine_ls_structure_factor_coef Fsqd
_refine_ls_weighting_details 'calc w=1/[\s^2^(Fo^2^)+(0.0564P)^2^+0.6440P] where P=(Fo^2^+2Fc^2^)/3'
_refine_ls_weighting_scheme calc
_refine_ls_wR_factor_gt 0.1120
_refine_ls_wR_factor_ref 0.1239
_reflns_number_gt 1383
_reflns_number_total 1890
_reflns_threshold_expression >2sigma(I)
_cod_data_source_file ic0512328si20050724_112622_4.cif
_cod_data_source_block 3
_cod_database_code 4310116

loop_
_symmetry_equiv_pos_as_xyz
'x, y, z'
'-x, y+1/2, -z+1/2'
'-x, -y, -z'
'x, -y-1/2, z-1/2'

loop_
_atom_site_label
_atom_site_type_symbol
_atom_site_fract_x
_atom_site_fract_y
_atom_site_fract_z
_atom_site_U_iso_or_equiv
_atom_site_adp_type
_atom_site_occupancy
_atom_site_symmetry_multiplicity
_atom_site_calc_flag
_atom_site_refinement_flags
_atom_site_disorder_assembly
_atom_site_disorder_group
Mn1 Mn 0.5000 0.5000 0.0000 0.0341(2) Uani 1 2 d S . .
N1 N 0.64414(19) 0.3291(3) 0.0772(3) 0.0395(6) Uani 1 1 d . . .
N2 N 0.9625(2) 0.0556(4) 0.4545(4) 0.0585(8) Uani 1 1 d . . .
N3 N 0.5570(3) 0.6064(4) 0.2503(4) 0.0686(9) Uani 1 1 d . . .
N4 N 0.5814(2) 0.7215(3) 0.3259(3) 0.0464(6) Uani 1 1 d . . .
N5 N 0.6070(3) 0.8309(4) 0.4122(5) 0.0682(9) Uani 1 1 d . . .
C1 C 0.7390(3) 0.3749(4) 0.1848(4) 0.0502(8) Uani 1 1 d . . .
H1A H 0.7512 0.4818 0.2040 0.060 Uiso 1 1 calc R . .
C2 C 0.8189(2) 0.2718(4) 0.2677(5) 0.0517(8) Uani 1 1 d . . .
H2A H 0.8830 0.3093 0.3417 0.062 Uiso 1 1 calc R . .
C3 C 0.8039(2) 0.1117(3) 0.2409(4) 0.0403(7) Uani 1 1 d . . .
C4 C 0.7078(3) 0.0646(4) 0.1262(4) 0.0438(7) Uani 1 1 d . . .
H4A H 0.6949 -0.0414 0.1014 0.053 Uiso 1 1 calc R . .
C5 C 0.6312(2) 0.1758(3) 0.0487(4) 0.0421(7) Uani 1 1 d . . .
H5A H 0.5670 0.1415 -0.0276 0.051 Uiso 1 1 calc R . .
C6 C 0.8858(2) -0.0032(4) 0.3375(4) 0.0447(7) Uani 1 1 d . . .
C7 C 0.8721(3) -0.1733(4) 0.2930(6) 0.0699(11) Uani 1 1 d . . .
H7A H 0.9346 -0.2308 0.3576 0.105 Uiso 1 1 calc R . .
H7B H 0.8666 -0.1864 0.1751 0.105 Uiso 1 1 calc R . .
H7C H 0.8063 -0.2122 0.3176 0.105 Uiso 1 1 calc R . .

loop_
_atom_site_aniso_label
_atom_site_aniso_U_11
_atom_site_aniso_U_22
_atom_site_aniso_U_33
_atom_site_aniso_U_23
_atom_site_aniso_U_13
_atom_site_aniso_U_12
Mn1 0.0360(4) 0.0268(3) 0.0351(3) 0.0012(2) 0.0011(2) 0.0062(2)
N1 0.0364(13) 0.0335(13) 0.0449(13) 0.0019(10) 0.0044(10) 0.0075(10)
N2 0.0501(16) 0.0482(15) 0.0612(17) -0.0007(13) -0.0142(14) 0.0187(14)
N3 0.081(2) 0.0599(19) 0.0515(17) -0.0191(14) -0.0070(15) 0.0201(16)
N4 0.0434(14) 0.0488(16) 0.0431(14) -0.0009(12) 0.0045(11) 0.0127(12)
N5 0.0536(18) 0.0531(18) 0.098(3) -0.0272(17) 0.0210(17) -0.0048(15)
C1 0.0407(17) 0.0319(16) 0.069(2) 0.0001(14) -0.0022(15) 0.0036(13)
C2 0.0335(15) 0.0434(18) 0.067(2) -0.0029(15) -0.0071(14) 0.0057(13)
C3 0.0369(15) 0.0384(15) 0.0420(15) 0.0019(12) 0.0039(12) 0.0106(12)
C4 0.0461(17) 0.0343(15) 0.0441(16) -0.0009(13) -0.0005(13) 0.0075(13)
C5 0.0380(16) 0.0392(16) 0.0418(15) -0.0021(12) -0.0028(12) 0.0086(12)
C6 0.0375(15) 0.0458(17) 0.0466(16) 0.0016(13) 0.0033(13) 0.0120(14)
C7 0.061(2) 0.050(2) 0.082(3) -0.0008(18) -0.012(2) 0.0195(18)

loop_
_atom_type_symbol
_atom_type_description
_atom_type_scat_dispersion_real
_atom_type_scat_dispersion_imag
_atom_type_scat_source
C C 0.0033 0.0016 'International Tables Vol C Tables 4.2.6.8 and 6.1.1.4'
H H 0.0000 0.0000 'International Tables Vol C Tables 4.2.6.8 and 6.1.1.4'
N N 0.0061 0.0033 'International Tables Vol C Tables 4.2.6.8 and 6.1.1.4'
Mn Mn 0.3368 0.7283 'International Tables Vol C Tables 4.2.6.8 and 6.1.1.4'

loop_
_geom_angle_atom_site_label_1
_geom_angle_atom_site_label_2
_geom_angle_atom_site_label_3
_geom_angle
_geom_angle_site_symmetry_1
_geom_angle_site_symmetry_3
_geom_angle_publ_flag
N3 Mn1 N3 180.0 . 3_665 ?
N3 Mn1 N5 87.68(15) . 4_575 ?
N3 Mn1 N5 92.32(15) 3_665 4_575 ?
N3 Mn1 N5 92.32(15) . 2_645 ?
N3 Mn1 N5 87.68(15) 3_665 2_645 ?
N5 Mn1 N5 180.0 4_575 2_645 ?
N3 Mn1 N1 87.75(10) . . ?
N3 Mn1 N1 92.25(10) 3_665 . ?
N5 Mn1 N1 90.03(10) 4_575 . ?
N5 Mn1 N1 89.97(10) 2_645 . ?
N3 Mn1 N1 92.25(10) . 3_665 ?
N3 Mn1 N1 87.75(10) 3_665 3_665 ?
N5 Mn1 N1 89.97(10) 4_575 3_665 ?
N5 Mn1 N1 90.03(10) 2_645 3_665 ?
N1 Mn1 N1 180.0 . 3_665 ?
C5 N1 C1 116.6(2) . . ?
C5 N1 Mn1 121.74(19) . . ?
C1 N1 Mn1 120.11(19) . . ?
C6 N2 N2 114.0(4) . 3_756 ?
N4 N3 Mn1 146.1(3) . . ?
N3 N4 N5 175.2(4) . . ?
N4 N5 Mn1 128.6(3) . 2_655 ?
N1 C1 C2 123.3(3) . . ?
C1 C2 C3 119.9(3) . . ?
C4 C3 C2 116.9(3) . . ?
C4 C3 C6 122.1(3) . . ?
C2 C3 C6 121.0(3) . . ?
C5 C4 C3 119.6(3) . . ?
N1 C5 C4 123.6(3) . . ?
N2 C6 C3 115.2(3) . . ?
N2 C6 C7 125.7(3) . . ?
C3 C6 C7 119.1(3) . . ?

loop_
_geom_bond_atom_site_label_1
_geom_bond_atom_site_label_2
_geom_bond_distance
_geom_bond_site_symmetry_2
_geom_bond_publ_flag
Mn1 N3 2.191(3) . ?
Mn1 N3 2.191(3) 3_665 ?
Mn1 N5 2.215(3) 4_575 ?
Mn1 N5 2.215(3) 2_645 ?
Mn1 N1 2.281(2) . ?
Mn1 N1 2.281(2) 3_665 ?
N1 C5 1.329(4) . ?
N1 C1 1.344(4) . ?
N2 C6 1.273(4) . ?
N2 N2 1.406(5) 3_756 ?
N3 N4 1.158(4) . ?
N4 N5 1.165(4) . ?
N5 Mn1 2.215(3) 2_655 ?
C1 C2 1.373(4) . ?
C2 C3 1.386(4) . ?
C3 C4 1.383(4) . ?
C3 C6 1.491(4) . ?
C4 C5 1.382(4) . ?
C6 C7 1.493(5) . ?
